data_7206947
loop_
_publ_author_name
'Liu, Ying-Ying'
'Li, Jing'
'Ma, Jian-Fang'
'Ma, Ji-Cheng'
'Yang, Jin'

_publ_section_title
;
 A series of 1D, 2D and 3D coordination polymers based on a
 5-(benzonic-4-ylmethoxy)isophthalic acid: syntheses, structures and
 photoluminescence
;
_journal_issue 1
_journal_name_full CrystEngComm
_journal_page_first 169
_journal_paper_doi 10.1039/c1ce05639e
_journal_volume 14
_journal_year 2012
_chemical_formula_sum 'C16 H12 O8 Zn'
_chemical_formula_weight 397.63
_chemical_name_systematic
;
?
;
_space_group_IT_number 14
_symmetry_cell_setting monoclinic
_symmetry_space_group_name_Hall '-P 2ybc'
_symmetry_space_group_name_H-M 'P 1 21/c 1'
_atom_sites_solution_hydrogens geom
_atom_sites_solution_primary direct
_atom_sites_solution_secondary difmap
_audit_creation_method SHELXL-97
_cell_angle_alpha 90.00
_cell_angle_beta 104.482(5)
_cell_angle_gamma 90.00
_cell_formula_units_Z 4
_cell_length_a 11.9530(7)
_cell_length_b 7.2717(3)
_cell_length_c 17.7746(8)
_cell_measurement_temperature 293(2)
_cell_volume 1495.86(13)
_computing_cell_refinement CrysAlis
_computing_data_collection 'CrysAlis (Oxford Diffraction, 2006)'
_computing_data_reduction CrysAlis
_computing_structure_refinement 'SHELXL-97 (Sheldrick, 1997)'
_computing_structure_solution 'SHELXS-97 (Sheldrick, 1997)'
_diffrn_ambient_temperature 293(2)
_diffrn_detector_area_resol_mean 10.0
_diffrn_measured_fraction_theta_full 0.998
_diffrn_measured_fraction_theta_max 0.861
_diffrn_measurement_device_type 'Oxford Diffraction Gemini R Ultra'
_diffrn_measurement_method '\w scan'
_diffrn_radiation_monochromator graphite
_diffrn_radiation_source 'fine-focus sealed tube'
_diffrn_radiation_type MoK\a
_diffrn_radiation_wavelength 0.71073
_diffrn_reflns_av_R_equivalents 0.0262
_diffrn_reflns_av_sigmaI/netI 0.0554
_diffrn_reflns_limit_h_max 15
_diffrn_reflns_limit_h_min -11
_diffrn_reflns_limit_k_max 9
_diffrn_reflns_limit_k_min -7
_diffrn_reflns_limit_l_max 23
_diffrn_reflns_limit_l_min -19
_diffrn_reflns_number 6486
_diffrn_reflns_theta_full 25.00
_diffrn_reflns_theta_max 29.11
_diffrn_reflns_theta_min 3.04
_exptl_absorpt_coefficient_mu 1.688
_exptl_absorpt_correction_T_max 0.74
_exptl_absorpt_correction_T_min 0.70
_exptl_absorpt_correction_type multi-scan
_exptl_absorpt_process_details
;
CrysAlis (Oxford Diffraction, 2006)
;
_exptl_crystal_colour colorless
_exptl_crystal_density_diffrn 1.766
_exptl_crystal_density_method 'not measured'
_exptl_crystal_description block
_exptl_crystal_F_000 808
_exptl_crystal_size_max 0.22
_exptl_crystal_size_mid 0.21
_exptl_crystal_size_min 0.18
_refine_diff_density_max 0.701
_refine_diff_density_min -0.860
_refine_diff_density_rms 0.065
_refine_ls_extinction_method none
_refine_ls_goodness_of_fit_ref 0.902
_refine_ls_hydrogen_treatment mixed
_refine_ls_matrix_type full
_refine_ls_number_parameters 232
_refine_ls_number_reflns 3455
_refine_ls_number_restraints 1
_refine_ls_restrained_S_all 0.902
_refine_ls_R_factor_all 0.0542
_refine_ls_R_factor_gt 0.0335
_refine_ls_shift/su_max 0.001
_refine_ls_shift/su_mean 0.000
_refine_ls_structure_factor_coef Fsqd
_refine_ls_weighting_details 'calc w=1/[\s^2^(Fo^2^)+(0.0378P)^2^] where P=(Fo^2^+2Fc^2^)/3'
_refine_ls_weighting_scheme calc
_refine_ls_wR_factor_gt 0.0698
_refine_ls_wR_factor_ref 0.0728
_reflns_number_gt 2370
_reflns_number_total 3455
_reflns_threshold_expression >2sigma(I)
_cod_data_source_file c1ce05639e.txt
_cod_data_source_block 1
_cod_depositor_comments
;
The following automatic conversions were performed:

'_symmetry_cell_setting' value 'Monoclinic' changed to 'monoclinic'
according to /home/saulius/struct/CIF-dictionaries/cif_core.dic
dictionary named 'cif_core.dic' version 2.4.1 from 2010-06-29.

Automatic conversion script
Id: cif_fix_values 1715 2011-07-08 13:25:40Z adriana 
;
_cod_original_cell_volume 1495.85(13)
_cod_original_sg_symbol_H-M P21/c
_cod_database_code 7206947

loop_
_symmetry_equiv_pos_as_xyz
'x, y, z'
'-x, y+1/2, -z+1/2'
'-x, -y, -z'
'x, -y-1/2, z-1/2'

loop_
_atom_site_label
_atom_site_type_symbol
_atom_site_fract_x
_atom_site_fract_y
_atom_site_fract_z
_atom_site_U_iso_or_equiv
_atom_site_adp_type
_atom_site_occupancy
_atom_site_symmetry_multiplicity
_atom_site_calc_flag
_atom_site_refinement_flags
Zn1 Zn 0.95673(3) 0.04771(4) 0.801138(16) 0.03360(10) Uani 1 1 d .
C1 C 0.32469(19) -1.3989(3) 0.78641(14) 0.0281(5) Uani 1 1 d .
C2 C 0.41633(19) -1.2828(3) 0.83620(14) 0.0276(5) Uani 1 1 d .
C3 C 0.4953(2) -1.3516(3) 0.90054(15) 0.0344(6) Uani 1 1 d .
H3 H 0.4930 -1.4752 0.9134 0.041 Uiso 1 1 calc R
C4 C 0.5780(2) -1.2371(3) 0.94611(15) 0.0324(6) Uani 1 1 d .
H4 H 0.6298 -1.2841 0.9899 0.039 Uiso 1 1 calc R
C5 C 0.58391(18) -1.0538(3) 0.92690(14) 0.0278(5) Uani 1 1 d .
C6 C 0.5046(2) -0.9857(3) 0.86281(16) 0.0400(7) Uani 1 1 d .
H6 H 0.5076 -0.8623 0.8496 0.048 Uiso 1 1 calc R
C7 C 0.4211(2) -1.0978(3) 0.81810(16) 0.0398(7) Uani 1 1 d .
H7 H 0.3676 -1.0492 0.7755 0.048 Uiso 1 1 calc R
C8 C 0.6741(2) -0.9294(3) 0.97653(15) 0.0308(6) Uani 1 1 d .
H8A H 0.6462 -0.8779 1.0188 0.037 Uiso 1 1 calc R
H8B H 0.7446 -0.9973 0.9983 0.037 Uiso 1 1 calc R
C9 C 0.76474(19) -0.6450(3) 0.95709(14) 0.0286(5) Uani 1 1 d .
C10 C 0.81434(18) -0.6157(3) 1.03485(14) 0.0255(5) Uani 1 1 d .
H10 H 0.8027 -0.6995 1.0717 0.031 Uiso 1 1 calc R
C11 C 0.88235(17) -0.4593(3) 1.05821(12) 0.0197(4) Uani 1 1 d .
C12 C 0.89898(17) -0.3332(3) 1.00348(13) 0.0209(5) Uani 1 1 d .
H12 H 0.9428 -0.2279 1.0191 0.025 Uiso 1 1 calc R
C13 C 0.84950(17) -0.3657(3) 0.92479(13) 0.0221(5) Uani 1 1 d .
C14 C 0.78365(19) -0.5210(3) 0.90214(13) 0.0266(5) Uani 1 1 d .
H14 H 0.7516 -0.5429 0.8496 0.032 Uiso 1 1 calc R
C15 C 0.93756(17) -0.4334(3) 1.14245(13) 0.0215(5) Uani 1 1 d .
C16 C 0.86712(19) -0.2365(3) 0.86338(14) 0.0261(5) Uani 1 1 d .
O1 O 0.33905(14) -1.5758(2) 0.79998(12) 0.0463(5) Uani 1 1 d .
H1 H 0.2862 -1.6326 0.7710 0.070 Uiso 1 1 calc R
O2 O 0.24239(13) -1.3351(2) 0.73810(10) 0.0316(4) Uani 1 1 d .
O3 O 0.69454(17) -0.7886(3) 0.92697(11) 0.0509(5) Uani 1 1 d .
O4 O 0.91820(13) -0.5568(2) 1.18796(9) 0.0274(4) Uani 1 1 d .
O5 O 1.00098(14) -0.2981(2) 1.16477(10) 0.0351(4) Uani 1 1 d .
O6 O 0.82292(14) -0.2710(2) 0.79298(10) 0.0328(4) Uani 1 1 d .
O7 O 0.92836(14) -0.0952(2) 0.88581(10) 0.0363(4) Uani 1 1 d .
O1W O 1.13149(17) -0.0231(3) 0.81527(12) 0.0420(5) Uani 1 1 d D
H1A H 1.136(3) -0.136(3) 0.8064(19) 0.063 Uiso 1 1 d D
H1B H 1.158(3) 0.034(4) 0.783(2) 0.063 Uiso 1 1 d .

loop_
_atom_site_aniso_label
_atom_site_aniso_U_11
_atom_site_aniso_U_22
_atom_site_aniso_U_33
_atom_site_aniso_U_23
_atom_site_aniso_U_13
_atom_site_aniso_U_12
Zn1 0.0571(2) 0.02600(15) 0.01449(14) 0.00005(13) 0.00290(12) -0.01591(14)
C1 0.0279(12) 0.0281(12) 0.0273(14) -0.0026(10) 0.0051(10) -0.0032(10)
C2 0.0260(12) 0.0262(12) 0.0299(14) -0.0031(10) 0.0057(10) -0.0031(10)
C3 0.0326(13) 0.0224(12) 0.0423(17) 0.0002(11) -0.0013(12) -0.0039(11)
C4 0.0291(13) 0.0290(12) 0.0324(15) 0.0008(11) -0.0050(11) -0.0006(11)
C5 0.0251(12) 0.0271(12) 0.0302(13) -0.0047(11) 0.0049(10) -0.0047(10)
C6 0.0434(15) 0.0275(13) 0.0413(17) 0.0059(12) -0.0044(13) -0.0125(11)
C7 0.0398(14) 0.0368(14) 0.0336(16) 0.0082(12) -0.0083(11) -0.0083(12)
C8 0.0325(13) 0.0270(12) 0.0290(14) -0.0002(11) 0.0008(10) -0.0070(10)
C9 0.0312(13) 0.0290(12) 0.0227(13) -0.0034(10) 0.0014(10) -0.0131(11)
C10 0.0298(12) 0.0267(11) 0.0189(12) 0.0033(10) 0.0042(9) -0.0053(10)
C11 0.0193(10) 0.0199(10) 0.0183(11) -0.0019(9) 0.0017(8) 0.0011(10)
C12 0.0219(11) 0.0184(10) 0.0222(12) 0.0015(9) 0.0050(9) -0.0002(9)
C13 0.0214(11) 0.0254(11) 0.0188(12) 0.0042(10) 0.0038(9) 0.0006(10)
C14 0.0288(12) 0.0337(13) 0.0149(11) 0.0018(10) 0.0010(9) -0.0033(10)
C15 0.0222(11) 0.0214(11) 0.0202(12) -0.0026(10) 0.0042(9) 0.0040(10)
C16 0.0274(12) 0.0273(12) 0.0249(14) 0.0054(11) 0.0086(10) 0.0093(11)
O1 0.0417(10) 0.0254(9) 0.0562(13) -0.0062(8) -0.0172(9) -0.0036(8)
O2 0.0326(9) 0.0318(9) 0.0256(10) 0.0036(7) -0.0016(7) -0.0073(7)
O3 0.0724(13) 0.0499(11) 0.0230(10) -0.0010(9) -0.0021(9) -0.0431(10)
O4 0.0356(9) 0.0316(8) 0.0127(8) 0.0026(7) 0.0017(6) -0.0068(7)
O5 0.0449(10) 0.0232(8) 0.0317(11) -0.0081(7) -0.0009(8) -0.0140(8)
O6 0.0471(10) 0.0321(9) 0.0181(9) 0.0074(7) 0.0063(8) 0.0102(8)
O7 0.0497(10) 0.0300(9) 0.0266(10) 0.0097(7) 0.0049(8) -0.0102(8)
O1W 0.0522(12) 0.0310(10) 0.0336(11) 0.0014(9) -0.0064(9) -0.0001(9)

loop_
_atom_type_symbol
_atom_type_description
_atom_type_scat_dispersion_real
_atom_type_scat_dispersion_imag
_atom_type_scat_source
C C 0.0033 0.0016 'International Tables Vol C Tables 4.2.6.8 and 6.1.1.4'
H H 0.0000 0.0000 'International Tables Vol C Tables 4.2.6.8 and 6.1.1.4'
O O 0.0106 0.0060 'International Tables Vol C Tables 4.2.6.8 and 6.1.1.4'
Zn Zn 0.2839 1.4301 'International Tables Vol C Tables 4.2.6.8 and 6.1.1.4'

loop_
_geom_angle_atom_site_label_1
_geom_angle_atom_site_label_2
_geom_angle_atom_site_label_3
_geom_angle
_geom_angle_site_symmetry_1
_geom_angle_site_symmetry_3
O7 Zn1 O5 110.13(8) . 3_757
O7 Zn1 O4 141.42(7) . 4
O5 Zn1 O4 105.41(7) 3_757 4
O7 Zn1 O1W 97.93(7) . .
O5 Zn1 O1W 91.09(7) 3_757 .
O4 Zn1 O1W 95.89(7) 4 .
O7 Zn1 O2 93.53(7) . 2_666
O5 Zn1 O2 85.50(6) 3_757 2_666
O4 Zn1 O2 74.54(6) 4 2_666
O1W Zn1 O2 168.52(7) . 2_666
O2 C1 O1 123.1(2) . .
O2 C1 C2 123.0(2) . .
O1 C1 C2 113.8(2) . .
C3 C2 C7 118.9(2) . .
C3 C2 C1 122.4(2) . .
C7 C2 C1 118.7(2) . .
C2 C3 C4 120.4(2) . .
C2 C3 H3 119.8 . .
C4 C3 H3 119.8 . .
C5 C4 C3 120.5(2) . .
C5 C4 H4 119.8 . .
C3 C4 H4 119.8 . .
C6 C5 C4 118.9(2) . .
C6 C5 C8 120.6(2) . .
C4 C5 C8 120.4(2) . .
C7 C6 C5 120.9(2) . .
C7 C6 H6 119.6 . .
C5 C6 H6 119.6 . .
C6 C7 C2 120.4(2) . .
C6 C7 H7 119.8 . .
C2 C7 H7 119.8 . .
O3 C8 C5 106.24(19) . .
O3 C8 H8A 110.5 . .
C5 C8 H8A 110.5 . .
O3 C8 H8B 110.5 . .
C5 C8 H8B 110.5 . .
H8A C8 H8B 108.7 . .
O3 C9 C10 125.5(2) . .
O3 C9 C14 114.5(2) . .
C10 C9 C14 120.0(2) . .
C9 C10 C11 119.7(2) . .
C9 C10 H10 120.1 . .
C11 C10 H10 120.1 . .
C12 C11 C10 120.2(2) . .
C12 C11 C15 121.08(19) . .
C10 C11 C15 118.67(19) . .
C11 C12 C13 119.5(2) . .
C11 C12 H12 120.3 . .
C13 C12 H12 120.3 . .
C14 C13 C12 120.0(2) . .
C14 C13 C16 118.4(2) . .
C12 C13 C16 121.6(2) . .
C13 C14 C9 120.5(2) . .
C13 C14 H14 119.7 . .
C9 C14 H14 119.7 . .
O5 C15 O4 123.4(2) . .
O5 C15 C11 120.1(2) . .
O4 C15 C11 116.51(18) . .
O6 C16 O7 122.8(2) . .
O6 C16 C13 120.1(2) . .
O7 C16 C13 117.1(2) . .
C1 O1 H1 109.5 . .
C1 O2 Zn1 128.21(15) . 2_636
C9 O3 C8 119.77(19) . .
C15 O4 Zn1 126.94(14) . 4_556
C15 O5 Zn1 158.30(15) . 3_757
C16 O7 Zn1 113.09(15) . .
Zn1 O1W H1A 109(2) . .
Zn1 O1W H1B 109(2) . .
H1A O1W H1B 108(3) . .

loop_
_geom_bond_atom_site_label_1
_geom_bond_atom_site_label_2
_geom_bond_distance
_geom_bond_site_symmetry_2
Zn1 O7 1.9275(16) .
Zn1 O5 1.9451(15) 3_757
Zn1 O4 1.9494(15) 4
Zn1 O1W 2.105(2) .
Zn1 O2 2.4591(15) 2_666
C1 O2 1.224(3) .
C1 O1 1.312(3) .
C1 C2 1.487(3) .
C2 C3 1.382(3) .
C2 C7 1.388(3) .
C3 C4 1.388(3) .
C3 H3 0.9300 .
C4 C5 1.382(3) .
C4 H4 0.9300 .
C5 C6 1.379(3) .
C5 C8 1.511(3) .
C6 C7 1.377(3) .
C6 H6 0.9300 .
C7 H7 0.9300 .
C8 O3 1.411(3) .
C8 H8A 0.9700 .
C8 H8B 0.9700 .
C9 O3 1.363(3) .
C9 C10 1.377(3) .
C9 C14 1.389(3) .
C10 C11 1.399(3) .
C10 H10 0.9300 .
C11 C12 1.387(3) .
C11 C15 1.490(3) .
C12 C13 1.396(3) .
C12 H12 0.9300 .
C13 C14 1.378(3) .
C13 C16 1.494(3) .
C14 H14 0.9300 .
C15 O5 1.245(3) .
C15 O4 1.267(3) .
C16 O6 1.256(3) .
C16 O7 1.267(3) .
O1 H1 0.8200 .
O2 Zn1 2.4591(15) 2_636
O4 Zn1 1.9494(15) 4_556
O5 Zn1 1.9451(15) 3_757
O1W H1A 0.841(18) .
O1W H1B 0.82(3) .

loop_
_geom_hbond_atom_site_label_D
_geom_hbond_atom_site_label_H
_geom_hbond_atom_site_label_A
_geom_hbond_distance_DH
_geom_hbond_distance_HA
_geom_hbond_distance_DA
_geom_hbond_angle_DHA
_geom_hbond_site_symmetry_A
O1W H1A O4 0.841(18) 2.33(2) 3.110(2) 154(3) 3_747
O1W H1B O6 0.82(3) 2.02(3) 2.808(3) 161(3) 2_756

loop_
_geom_torsion_atom_site_label_1
_geom_torsion_atom_site_label_2
_geom_torsion_atom_site_label_3
_geom_torsion_atom_site_label_4
_geom_torsion
_geom_torsion_site_symmetry_1
_geom_torsion_site_symmetry_4
O2 C1 C2 C3 166.7(2) . .
O1 C1 C2 C3 -12.2(3) . .
O2 C1 C2 C7 -12.1(4) . .
O1 C1 C2 C7 169.1(2) . .
C7 C2 C3 C4 -0.1(4) . .
C1 C2 C3 C4 -178.8(2) . .
C2 C3 C4 C5 -1.3(4) . .
C3 C4 C5 C6 1.5(4) . .
C3 C4 C5 C8 -179.9(2) . .
C4 C5 C6 C7 -0.4(4) . .
C8 C5 C6 C7 -179.0(2) . .
C5 C6 C7 C2 -0.9(4) . .
C3 C2 C7 C6 1.2(4) . .
C1 C2 C7 C6 179.9(2) . .
C6 C5 C8 O3 -28.1(3) . .
C4 C5 C8 O3 153.3(2) . .
O3 C9 C10 C11 -178.2(2) . .
C14 C9 C10 C11 0.9(3) . .
C9 C10 C11 C12 0.6(3) . .
C9 C10 C11 C15 -178.4(2) . .
C10 C11 C12 C13 -1.4(3) . .
C15 C11 C12 C13 177.54(18) . .
C11 C12 C13 C14 0.7(3) . .
C11 C12 C13 C16 -178.51(19) . .
C12 C13 C14 C9 0.8(3) . .
C16 C13 C14 C9 -179.9(2) . .
O3 C9 C14 C13 177.6(2) . .
C10 C9 C14 C13 -1.6(4) . .
C12 C11 C15 O5 -0.9(3) . .
C10 C11 C15 O5 178.1(2) . .
C12 C11 C15 O4 -179.34(19) . .
C10 C11 C15 O4 -0.3(3) . .
C14 C13 C16 O6 -0.4(3) . .
C12 C13 C16 O6 178.89(19) . .
C14 C13 C16 O7 -179.7(2) . .
C12 C13 C16 O7 -0.5(3) . .
O1 C1 O2 Zn1 32.9(3) . 2_636
C2 C1 O2 Zn1 -145.84(18) . 2_636
C10 C9 O3 C8 -4.4(4) . .
C14 C9 O3 C8 176.4(2) . .
C5 C8 O3 C9 174.0(2) . .
O5 C15 O4 Zn1 11.6(3) . 4_556
C11 C15 O4 Zn1 -169.99(13) . 4_556
O4 C15 O5 Zn1 -95.1(5) . 3_757
C11 C15 O5 Zn1 86.5(5) . 3_757
O6 C16 O7 Zn1 -4.9(3) . .
C13 C16 O7 Zn1 174.45(14) . .
O5 Zn1 O7 C16 159.11(15) 3_757 .
O4 Zn1 O7 C16 3.1(2) 4 .
O1W Zn1 O7 C16 -106.79(16) . .
O2 Zn1 O7 C16 72.61(15) 2_666 .
